data_1563417
loop_
_publ_author_name
'Sasano, Yoshifumi'
'Maeda, Hiromitsu'
'Tanaka, Hiroki'
'Haketa, Yohei'
'Kobayashi, Yoichi'
'Ishibashi, Yukihide'
'Asahi, Tsuyoshi'
'Morimoto, Tatsuki'
'Yasuda, Nobuhiro'
'Sato, Ryuma'
'Shigeta, Yasuteru'

_publ_section_title
;
 Ion-pairing&#x00A0;\p-electronic systems: ordered arrangement and
 noncovalent interactions of negatively charged porphyrins
;
_journal_name_full 'Chemical Science'
_journal_paper_doi 10.1039/D1SC02260A
_journal_year 2021
_chemical_formula_moiety 'C38 H11 F15 N4 O, C0.23 H0.23 Cl0.68, C0.76 H7.79'
_chemical_formula_sum 'C38.99 H13.02 Cl0.68 F15 N4 O'
_chemical_formula_weight 862.51
_chemical_melting_point ?
_space_group_crystal_system triclinic
_space_group_IT_number 2
_space_group_name_Hall '-P 1'
_space_group_name_H-M_alt 'P -1'
_atom_sites_solution_hydrogens geom
_audit_creation_method SHELXL-2014/7
_audit_update_record
;
2019-03-30 deposited with the CCDC.	2021-06-14 downloaded from the CCDC.
;
_cell_angle_alpha 84.631(3)
_cell_angle_beta 80.158(3)
_cell_angle_gamma 81.477(3)
_cell_formula_units_Z 4
_cell_length_a 11.734(2)
_cell_length_b 15.683(3)
_cell_length_c 18.431(3)
_cell_measurement_reflns_used 27892
_cell_measurement_temperature 90(2)
_cell_measurement_theta_max 28.139
_cell_measurement_theta_min 1.238
_cell_volume 3296.8(10)
_computing_cell_refinement 'Rapid Auto(Rigaku)'
_computing_data_collection 'Rapid Auto(Rigaku)'
_computing_data_reduction 'Rapid Auto(Rigaku)'
_computing_structure_refinement 'SHELXL-2014/7 (Sheldrick, 2014)'
_computing_structure_solution 'SHELXS-97 (Sheldrick, 1990)'
_diffrn_ambient_temperature 90(2)
_diffrn_detector_area_resol_mean 29
_diffrn_measured_fraction_theta_full 0.983
_diffrn_measured_fraction_theta_max 0.980
_diffrn_measurement_device_type 'Rigaku Saturn 724'
_diffrn_measurement_method 'Oscillation Photograph'
_diffrn_radiation_monochromator 'Si(111) Channel Cut'
_diffrn_radiation_type Synchrotron
_diffrn_radiation_wavelength 0.7829
_diffrn_reflns_av_R_equivalents 0.0506
_diffrn_reflns_av_unetI/netI 0.0720
_diffrn_reflns_Laue_measured_fraction_full 0.983
_diffrn_reflns_Laue_measured_fraction_max 0.980
_diffrn_reflns_limit_h_max 14
_diffrn_reflns_limit_h_min -13
_diffrn_reflns_limit_k_max 18
_diffrn_reflns_limit_k_min -18
_diffrn_reflns_limit_l_max 22
_diffrn_reflns_limit_l_min -22
_diffrn_reflns_number 27892
_diffrn_reflns_point_group_measured_fraction_full 0.983
_diffrn_reflns_point_group_measured_fraction_max 0.980
_diffrn_reflns_theta_full 28.017
_diffrn_reflns_theta_max 28.139
_diffrn_reflns_theta_min 1.238
_diffrn_source 'synchrotron radiation SPring-8 BL40XU'
_exptl_absorpt_coefficient_mu 0.277
_exptl_absorpt_correction_T_max 1.000
_exptl_absorpt_correction_T_min 0.833
_exptl_absorpt_correction_type multi-scan
_exptl_absorpt_process_details 'ABSCOR (T.Higashi, 2001)'
_exptl_crystal_colour green
_exptl_crystal_density_diffrn 1.738
_exptl_crystal_density_meas ?
_exptl_crystal_description plate
_exptl_crystal_F_000 1718
_exptl_crystal_size_max 0.040
_exptl_crystal_size_mid 0.040
_exptl_crystal_size_min 0.001
_refine_diff_density_max 1.077
_refine_diff_density_min -0.631
_refine_diff_density_rms 0.102
_refine_ls_extinction_coef 0.0187(15)
_refine_ls_extinction_expression Fc^*^=kFc[1+0.001xFc^2^\l^3^/sin(2\q)]^-1/4^
_refine_ls_extinction_method 'SHELXL-2014/7 (Sheldrick 2014'
_refine_ls_goodness_of_fit_ref 1.136
_refine_ls_hydrogen_treatment constr
_refine_ls_matrix_type full
_refine_ls_number_parameters 1112
_refine_ls_number_reflns 11841
_refine_ls_number_restraints 0
_refine_ls_restrained_S_all 1.136
_refine_ls_R_factor_all 0.1208
_refine_ls_R_factor_gt 0.0699
_refine_ls_shift/su_max 0.000
_refine_ls_shift/su_mean 0.000
_refine_ls_structure_factor_coef Fsqd
_refine_ls_weighting_details 'w=1/[\s^2^(Fo^2^)+(0.1314P)^2^+1.2219P] where P=(Fo^2^+2Fc^2^)/3'
_refine_ls_weighting_scheme calc
_refine_ls_wR_factor_gt 0.1810
_refine_ls_wR_factor_ref 0.2443
_reflns_Friedel_coverage 0.000
_reflns_number_gt 7177
_reflns_number_total 11841
_reflns_threshold_expression 'I > 2\s(I)'
_cod_data_source_file d1sc02260a2.cif
_cod_data_source_block 171217_ys_1-2
_cod_depositor_comments
;
The following automatic conversions were performed:

data item '_chemical_melting_point' value 'not measured' was changed
to '?' -- the value is undefined or not given.

data item '_exptl_crystal_density_meas' value 'not measured' was
changed to '?' -- the value is perceived as not measured.

Automatic conversion script
Id: cif_fix_values 7556 2019-12-06 15:28:31Z antanas 
;
_cod_original_cell_volume 3297.0(11)
_cod_database_code 1563417
_shelx_shelxl_version_number 2014/7
_shelx_space_group_comment
;
The symmetry employed for this shelxl refinement is uniquely defined
by the following loop, which should always be used as a source of
symmetry information in preference to the above space-group names.
They are only intended as comments.
;

loop_
_space_group_symop_operation_xyz
'x, y, z'
'-x, -y, -z'

loop_
_atom_site_label
_atom_site_type_symbol
_atom_site_fract_x
_atom_site_fract_y
_atom_site_fract_z
_atom_site_U_iso_or_equiv
_atom_site_adp_type
_atom_site_occupancy
_atom_site_site_symmetry_order
_atom_site_calc_flag
_atom_site_refinement_flags_posn
_atom_site_refinement_flags_adp
_atom_site_refinement_flags_occupancy
_atom_site_disorder_assembly
_atom_site_disorder_group
C1 C 0.6971(4) 0.6036(3) -0.0596(2) 0.0341(10) Uani 1 1 d . . . . .
C2 C 0.7105(4) 0.6704(3) -0.0147(2) 0.0299(10) Uani 1 1 d . . . . .
C3 C 0.6935(4) 0.7579(3) -0.0365(2) 0.0359(11) Uani 1 1 d . . . . .
H1 H 0.6799 0.7821 -0.0839 0.043 Uiso 1 1 calc R U . . .
C4 C 0.6996(4) 0.8037(3) 0.0224(2) 0.0364(11) Uani 1 1 d . . . . .
H2 H 0.6900 0.8648 0.0233 0.044 Uiso 1 1 calc R U . . .
C5 C 0.7227(4) 0.7433(3) 0.0811(2) 0.0298(10) Uani 1 1 d . . . . .
C6 C 0.7452(4) 0.7593(3) 0.1510(2) 0.0286(9) Uani 1 1 d . . . . .
C7 C 0.7631(4) 0.6982(3) 0.2091(2) 0.0298(10) Uani 1 1 d . . . . .
C8 C 0.8033(4) 0.7163(3) 0.2753(2) 0.0344(11) Uani 1 1 d . . . . .
H3 H 0.8160 0.7712 0.2878 0.041 Uiso 1 1 calc R U . . .
C9 C 0.8193(4) 0.6418(3) 0.3155(2) 0.0324(10) Uani 1 1 d . . . . .
H4 H 0.8465 0.6328 0.3616 0.039 Uiso 1 1 calc R U . . .
C10 C 0.7868(4) 0.5768(3) 0.2744(2) 0.0287(9) Uani 1 1 d . . . . .
C11 C 0.7918(4) 0.4887(3) 0.2995(2) 0.0292(10) Uani 1 1 d . . . . .
C12 C 0.7617(3) 0.4244(3) 0.2623(2) 0.0280(9) Uani 1 1 d . . . . .
C13 C 0.7654(4) 0.3348(3) 0.2851(2) 0.0359(11) Uani 1 1 d . . . . .
H5 H 0.7904 0.3075 0.3290 0.043 Uiso 1 1 calc R U . . .
C14 C 0.7275(4) 0.2954(3) 0.2339(2) 0.0358(11) Uani 1 1 d . . . . .
H6 H 0.7198 0.2358 0.2360 0.043 Uiso 1 1 calc R U . . .
C15 C 0.7007(4) 0.3578(3) 0.1759(2) 0.0340(10) Uani 1 1 d . . . . .
C16 C 0.6660(4) 0.3429(3) 0.1118(2) 0.0324(10) Uani 1 1 d . . . . .
C17 C 0.6562(4) 0.4023(3) 0.0495(2) 0.0330(10) Uani 1 1 d . . . . .
C18 C 0.5998(4) 0.3948(3) -0.0100(2) 0.0319(10) Uani 1 1 d . . . . .
H7 H 0.5590 0.3485 -0.0158 0.038 Uiso 1 1 calc R U . . .
C19 C 0.6136(3) 0.4649(3) -0.0581(2) 0.0328(10) Uani 1 1 d . . . . .
H8 H 0.5845 0.4759 -0.1035 0.039 Uiso 1 1 calc R U . . .
C20 C 0.6774(4) 0.5178(3) -0.0294(2) 0.0318(10) Uani 1 1 d . . . . .
C21 C 0.7558(4) 0.8504(3) 0.1608(3) 0.0363(11) Uani 1 1 d . . . . .
C22 C 0.6854(5) 0.8971(3) 0.2136(3) 0.0436(12) Uani 1 1 d . . . . .
C23 C 0.6964(5) 0.9835(3) 0.2210(3) 0.0562(16) Uani 1 1 d . . . . .
C24 C 0.7790(6) 1.0213(3) 0.1738(4) 0.0606(17) Uani 1 1 d . . . . .
C25 C 0.8505(5) 0.9768(3) 0.1209(3) 0.0552(15) Uani 1 1 d . . . . .
C26 C 0.8403(4) 0.8926(3) 0.1150(3) 0.0399(12) Uani 1 1 d . . . . .
C27 C 0.8386(4) 0.4594(3) 0.3689(2) 0.0283(9) Uani 1 1 d . . . . .
C28 C 0.7701(3) 0.4349(3) 0.4336(2) 0.0304(10) Uani 1 1 d . . . . .
C29 C 0.8139(4) 0.4075(3) 0.4977(2) 0.0380(11) Uani 1 1 d . . . . .
C30 C 0.9290(4) 0.4031(3) 0.4982(2) 0.0390(11) Uani 1 1 d . . . . .
C31 C 1.0015(4) 0.4269(3) 0.4352(2) 0.0348(10) Uani 1 1 d . . . . .
C32 C 0.9548(4) 0.4540(3) 0.3724(2) 0.0320(10) Uani 1 1 d . . . . .
C33 C 0.6338(4) 0.2567(3) 0.1048(2) 0.0369(11) Uani 1 1 d . . . . .
C34 C 0.5430(4) 0.2250(3) 0.1510(2) 0.0416(12) Uani 1 1 d . . . . .
C35 C 0.5079(5) 0.1468(3) 0.1435(3) 0.0498(14) Uani 1 1 d . . . . .
C36 C 0.5633(5) 0.0988(3) 0.0866(3) 0.0551(15) Uani 1 1 d . . . . .
C37 C 0.6551(5) 0.1271(3) 0.0392(3) 0.0521(14) Uani 1 1 d . . . . .
C38 C 0.6893(4) 0.2052(3) 0.0489(3) 0.0416(12) Uani 1 1 d . . . . .
C39 C 1.0155(4) 0.5081(3) 0.8940(2) 0.0288(9) Uani 1 1 d . . . . .
C40 C 0.9518(3) 0.4480(3) 0.8684(2) 0.0281(9) Uani 1 1 d . . . . .
C41 C 0.9748(4) 0.3582(3) 0.8809(3) 0.0349(10) Uani 1 1 d . . . . .
H9 H 1.0319 0.3276 0.9080 0.042 Uiso 1 1 calc R U . . .
C42 C 0.9003(4) 0.3226(3) 0.8471(2) 0.0366(11) Uani 1 1 d . . . . .
H10 H 0.8964 0.2627 0.8459 0.044 Uiso 1 1 calc R U . . .
C43 C 0.8302(4) 0.3911(3) 0.8144(2) 0.0307(10) Uani 1 1 d . . . . .
C44 C 0.7399(4) 0.3848(3) 0.7748(2) 0.0325(10) Uani 1 1 d . . . . .
C45 C 0.6781(4) 0.4496(3) 0.7373(2) 0.0326(10) Uani 1 1 d . . . . .
C46 C 0.5834(4) 0.4432(3) 0.7009(3) 0.0399(12) Uani 1 1 d . . . . .
H11 H 0.5478 0.3927 0.7006 0.048 Uiso 1 1 calc R U . . .
C47 C 0.5517(4) 0.5212(3) 0.6662(3) 0.0417(12) Uani 1 1 d . . . . .
H12 H 0.4895 0.5351 0.6385 0.050 Uiso 1 1 calc R U . . .
C48 C 0.6287(4) 0.5788(3) 0.6791(3) 0.0372(11) Uani 1 1 d . . . . .
C49 C 0.6335(4) 0.6631(3) 0.6485(3) 0.0411(12) Uani 1 1 d . . . . .
C50 C 0.7045(4) 0.7202(3) 0.6661(3) 0.0449(13) Uani 1 1 d . . . . .
C51 C 0.7147(4) 0.8049(3) 0.6317(3) 0.0426(12) Uani 1 1 d . . . . .
H13 H 0.6778 0.8310 0.5915 0.051 Uiso 1 1 calc R U . . .
C52 C 0.7851(4) 0.8408(3) 0.6661(3) 0.0430(12) Uani 1 1 d . . . . .
H14 H 0.8069 0.8972 0.6550 0.052 Uiso 1 1 calc R U . . .
C53 C 0.8220(5) 0.7792(3) 0.7227(3) 0.0524(15) Uani 1 1 d . . . . .
C54 C 0.8934(4) 0.7911(3) 0.7719(3) 0.0459(13) Uani 1 1 d . . . . .
C55 C 0.9382(4) 0.7299(3) 0.8234(3) 0.0373(11) Uani 1 1 d . . . . .
C56 C 0.9989(4) 0.7420(3) 0.8798(3) 0.0376(11) Uani 1 1 d . . . . .
H15 H 1.0149 0.7959 0.8924 0.045 Uiso 1 1 calc R U . . .
C57 C 1.0312(4) 0.6630(3) 0.9134(2) 0.0349(10) Uani 1 1 d . . . . .
H16 H 1.0729 0.6527 0.9539 0.042 Uiso 1 1 calc R U . . .
C58 C 0.9930(3) 0.6002(3) 0.8788(2) 0.0294(10) Uani 1 1 d . . . . .
C59 C 0.7143(4) 0.2952(3) 0.7681(2) 0.0330(10) Uani 1 1 d . . . . .
C60 C 0.6275(4) 0.2578(3) 0.8144(2) 0.0340(10) Uani 1 1 d . . . . .
C61 C 0.6055(4) 0.1760(3) 0.8083(2) 0.0362(11) Uani 1 1 d . . . . .
C62 C 0.6690(4) 0.1287(3) 0.7532(3) 0.0369(11) Uani 1 1 d . . . . .
C63 C 0.7553(4) 0.1633(3) 0.7056(2) 0.0321(10) Uani 1 1 d . . . . .
C64 C 0.7778(4) 0.2450(3) 0.7141(2) 0.0343(10) Uani 1 1 d . . . . .
C65 C 0.5625(4) 0.6934(3) 0.5897(3) 0.0373(11) Uani 1 1 d . . . . .
C66 C 0.4711(4) 0.7600(3) 0.5980(3) 0.0372(11) Uani 1 1 d . . . . .
C67 C 0.4041(4) 0.7859(3) 0.5437(3) 0.0413(12) Uani 1 1 d . . . . .
C68 C 0.4286(4) 0.7472(3) 0.4784(3) 0.0473(13) Uani 1 1 d . . . . .
C69 C 0.5199(4) 0.6834(3) 0.4671(3) 0.0465(13) Uani 1 1 d . . . . .
C70 C 0.5835(4) 0.6571(3) 0.5227(3) 0.0406(12) Uani 1 1 d . . . . .
C71 C 0.9309(4) 0.8789(3) 0.7660(3) 0.0472(13) Uani 1 1 d . . . . .
C72 C 0.8798(4) 0.9419(3) 0.8126(3) 0.0446(13) Uani 1 1 d . . . . .
C73 C 0.9143(5) 1.0230(3) 0.8046(3) 0.0489(14) Uani 1 1 d . . . . .
C74 C 1.0003(5) 1.0427(3) 0.7494(3) 0.0511(14) Uani 1 1 d . . . . .
C75 C 1.0548(5) 0.9814(3) 0.7019(4) 0.0588(15) Uani 1 1 d . . . . .
C76 C 1.0203(5) 0.9011(3) 0.7121(4) 0.0573(15) Uani 1 1 d . . . . .
N1 N 0.7259(3) 0.6630(2) 0.05677(18) 0.0294(8) Uani 1 1 d . . . . .
H19 H 0.7365 0.6139 0.0836 0.035 Uiso 1 1 calc R U . . .
N2 N 0.7533(3) 0.6113(2) 0.21094(18) 0.0284(8) Uani 1 1 d . . . . .
N3 N 0.7213(3) 0.4368(2) 0.19709(18) 0.0300(8) Uani 1 1 d . . . . .
H20 H 0.7097 0.4869 0.1718 0.036 Uiso 1 1 calc R U . . .
N4 N 0.7021(3) 0.4793(2) 0.03736(19) 0.0311(8) Uani 1 1 d . . . . .
H21 H 0.7405 0.5002 0.0671 0.037 Uiso 1 1 calc R U . . .
N5 N 0.8635(3) 0.4681(2) 0.82813(18) 0.0294(8) Uani 1 1 d . . . . .
H22 H 0.8333 0.5203 0.8136 0.035 Uiso 1 1 calc R U . . .
N6 N 0.6996(3) 0.5349(2) 0.72396(19) 0.0326(9) Uani 1 1 d . . . . .
H17 H 0.7522 0.5571 0.7423 0.039 Uiso 1 1 calc R U . . .
N7 N 0.7714(4) 0.7042(2) 0.7204(3) 0.0598(14) Uani 1 1 d . . . . .
N8 N 0.9363(3) 0.6427(2) 0.8245(2) 0.0338(9) Uani 1 1 d . . . . .
H18 H 0.9031 0.6176 0.7944 0.041 Uiso 1 1 calc R U . . .
O1 O 0.6914(3) 0.6218(2) -0.12668(16) 0.0448(8) Uani 1 1 d . . . . .
O2 O 1.0936(2) 0.47917(18) 0.93175(15) 0.0321(7) Uani 1 1 d . . . . .
F1 F 0.6021(2) 0.86135(19) 0.25953(15) 0.0505(7) Uani 1 1 d . . . . .
F2 F 0.6255(3) 1.0267(2) 0.2732(2) 0.0780(11) Uani 1 1 d . . . . .
F3 F 0.7913(4) 1.10387(18) 0.1823(2) 0.0859(13) Uani 1 1 d . . . . .
F4 F 0.9321(3) 1.01681(19) 0.07566(19) 0.0707(10) Uani 1 1 d . . . . .
F5 F 0.9164(2) 0.85046(18) 0.06406(15) 0.0486(7) Uani 1 1 d . . . . .
F6 F 0.6550(2) 0.43789(18) 0.43628(14) 0.0431(7) Uani 1 1 d . . . . .
F7 F 0.7423(2) 0.3856(2) 0.55886(14) 0.0556(8) Uani 1 1 d . . . . .
F8 F 0.9742(2) 0.3786(2) 0.56007(14) 0.0531(8) Uani 1 1 d . . . . .
F9 F 1.1163(2) 0.4217(2) 0.43521(14) 0.0505(8) Uani 1 1 d . . . . .
F10 F 1.0284(2) 0.47618(18) 0.31192(13) 0.0441(7) Uani 1 1 d . . . . .
F11 F 0.4840(2) 0.27116(19) 0.20615(15) 0.0506(8) Uani 1 1 d . . . . .
F12 F 0.4189(3) 0.1195(2) 0.19033(17) 0.0692(10) Uani 1 1 d . . . . .
F13 F 0.5307(3) 0.02271(19) 0.07869(19) 0.0758(11) Uani 1 1 d . . . . .
F14 F 0.7109(3) 0.07874(18) -0.01509(18) 0.0720(10) Uani 1 1 d . . . . .
F15 F 0.7807(3) 0.22943(17) 0.00228(15) 0.0522(8) Uani 1 1 d . . . . .
F16 F 0.5592(2) 0.30344(17) 0.86700(14) 0.0451(7) Uani 1 1 d . . . . .
F17 F 0.5229(2) 0.14164(17) 0.85654(14) 0.0448(7) Uani 1 1 d . . . . .
F18 F 0.6492(2) 0.04794(16) 0.74685(15) 0.0471(7) Uani 1 1 d . . . . .
F19 F 0.8189(2) 0.11675(16) 0.65137(14) 0.0437(7) Uani 1 1 d . . . . .
F20 F 0.8661(2) 0.27527(16) 0.66789(13) 0.0414(7) Uani 1 1 d . . . . .
F21 F 0.4448(2) 0.80160(16) 0.65926(14) 0.0417(7) Uani 1 1 d . . . . .
F22 F 0.3153(2) 0.84909(18) 0.55458(17) 0.0570(8) Uani 1 1 d . . . . .
F23 F 0.3661(3) 0.7729(2) 0.42438(17) 0.0654(9) Uani 1 1 d . . . . .
F24 F 0.5462(3) 0.6444(2) 0.40363(16) 0.0620(9) Uani 1 1 d . . . . .
F25 F 0.6733(2) 0.59375(18) 0.50920(17) 0.0549(8) Uani 1 1 d . . . . .
F26 F 0.7938(3) 0.92551(17) 0.86711(17) 0.0544(8) Uani 1 1 d . . . . .
F27 F 0.8634(3) 1.08281(17) 0.85127(17) 0.0566(8) Uani 1 1 d . . . . .
F28 F 1.0317(3) 1.12213(17) 0.74072(18) 0.0602(9) Uani 1 1 d . . . . .
F29 F 1.1423(3) 0.9999(2) 0.6494(2) 0.0858(12) Uani 1 1 d . . . . .
F30 F 1.0756(3) 0.8419(2) 0.6650(2) 0.0777(11) Uani 1 1 d . . . . .
C82 C 0.0480(11) 1.1106(7) 0.5153(7) 0.068(4) Uani 0.513(9) 1 d . . P . .
H23 H 0.0373 1.1053 0.5699 0.081 Uiso 0.513(9) 1 calc R U P . .
H24 H 0.1326 1.0994 0.4962 0.081 Uiso 0.513(9) 1 calc R U P . .
C83 C 0.0002(11) 1.1970(7) 0.4894(7) 0.072(4) Uani 0.513(9) 1 d . . P . .
H25 H -0.0831 1.2078 0.5094 0.108 Uiso 0.513(9) 1 calc R U P . .
H26 H 0.0103 1.2013 0.4353 0.108 Uiso 0.513(9) 1 calc R U P . .
H27 H 0.0411 1.2399 0.5059 0.108 Uiso 0.513(9) 1 calc R U P . .
C84 C -0.0166(12) 1.0459(7) 0.4873(7) 0.071(4) Uani 0.513(9) 1 d . . P . .
H28 H -0.1014 1.0617 0.5035 0.086 Uiso 0.513(9) 1 calc R U P . .
H29 H -0.0022 1.0511 0.4327 0.086 Uiso 0.513(9) 1 calc R U P . .
C85 C 0.5681(16) 0.9707(7) 0.4458(7) 0.064(4) Uani 0.451(3) 1 d . . P A -1
H85 H 0.6104 1.0178 0.4184 0.077 Uiso 0.451(3) 1 calc R U P A -1
Cl1 Cl 0.6569(3) 0.87293(19) 0.43071(16) 0.0514(9) Uani 0.451(3) 1 d . . P A -1
Cl2 Cl 0.4378(3) 0.9717(2) 0.4090(2) 0.0719(11) Uani 0.451(3) 1 d . . P A -1
Cl3 Cl 0.5381(4) 0.9916(2) 0.53768(19) 0.0785(13) Uani 0.451(3) 1 d . . P A -1

loop_
_atom_site_aniso_label
_atom_site_aniso_U_11
_atom_site_aniso_U_22
_atom_site_aniso_U_33
_atom_site_aniso_U_23
_atom_site_aniso_U_13
_atom_site_aniso_U_12
C1 0.037(2) 0.038(3) 0.032(2) -0.007(2) -0.007(2) -0.016(2)
C2 0.030(2) 0.035(3) 0.028(2) -0.0083(19) -0.0082(18) -0.0086(19)
C3 0.044(3) 0.032(3) 0.037(2) -0.002(2) -0.014(2) -0.013(2)
C4 0.049(3) 0.026(2) 0.038(3) 0.000(2) -0.012(2) -0.011(2)
C5 0.033(2) 0.022(2) 0.038(2) -0.0076(19) -0.0103(19) -0.0070(18)
C6 0.031(2) 0.020(2) 0.038(2) -0.0049(18) -0.0122(19) -0.0061(18)
C7 0.031(2) 0.027(2) 0.035(2) -0.0055(19) -0.0092(19) -0.0055(19)
C8 0.042(3) 0.029(2) 0.039(2) -0.009(2) -0.017(2) -0.009(2)
C9 0.043(3) 0.029(2) 0.030(2) -0.0029(19) -0.014(2) -0.011(2)
C10 0.028(2) 0.029(2) 0.032(2) -0.0032(18) -0.0087(18) -0.0076(19)
C11 0.030(2) 0.031(2) 0.032(2) -0.0057(19) -0.0165(19) -0.0053(19)
C12 0.025(2) 0.029(2) 0.033(2) -0.0031(18) -0.0091(18) -0.0058(18)
C13 0.044(3) 0.035(3) 0.033(2) -0.004(2) -0.010(2) -0.013(2)
C14 0.041(3) 0.025(2) 0.047(3) -0.005(2) -0.014(2) -0.010(2)
C15 0.037(2) 0.033(2) 0.038(2) -0.005(2) -0.013(2) -0.016(2)
C16 0.032(2) 0.027(2) 0.042(3) -0.003(2) -0.011(2) -0.0118(19)
C17 0.035(2) 0.032(2) 0.038(2) -0.006(2) -0.010(2) -0.013(2)
C18 0.036(2) 0.027(2) 0.038(2) -0.0050(19) -0.011(2) -0.014(2)
C19 0.023(2) 0.038(3) 0.040(2) -0.013(2) -0.0026(19) -0.0092(19)
C20 0.033(2) 0.034(3) 0.030(2) -0.0030(19) -0.0045(19) -0.010(2)
C21 0.047(3) 0.025(2) 0.042(3) -0.004(2) -0.025(2) -0.003(2)
C22 0.051(3) 0.040(3) 0.046(3) -0.014(2) -0.022(3) -0.004(2)
C23 0.075(4) 0.034(3) 0.068(4) -0.030(3) -0.039(3) 0.015(3)
C24 0.091(5) 0.020(3) 0.088(4) -0.002(3) -0.060(4) -0.013(3)
C25 0.073(4) 0.036(3) 0.071(4) 0.005(3) -0.045(3) -0.022(3)
C26 0.052(3) 0.028(3) 0.047(3) 0.000(2) -0.022(2) -0.017(2)
C27 0.032(2) 0.026(2) 0.030(2) 0.0006(18) -0.0083(18) -0.0113(19)
C28 0.022(2) 0.038(3) 0.035(2) -0.004(2) -0.0084(18) -0.0114(19)
C29 0.033(2) 0.052(3) 0.034(2) 0.003(2) -0.006(2) -0.023(2)
C30 0.041(3) 0.052(3) 0.030(2) 0.007(2) -0.021(2) -0.017(2)
C31 0.024(2) 0.043(3) 0.039(3) 0.002(2) -0.011(2) -0.007(2)
C32 0.028(2) 0.036(3) 0.033(2) 0.0033(19) -0.0054(19) -0.012(2)
C33 0.045(3) 0.034(3) 0.039(3) 0.001(2) -0.017(2) -0.017(2)
C34 0.054(3) 0.048(3) 0.030(2) 0.004(2) -0.019(2) -0.024(3)
C35 0.060(3) 0.047(3) 0.054(3) 0.026(3) -0.033(3) -0.037(3)
C36 0.083(4) 0.030(3) 0.067(4) 0.007(3) -0.043(3) -0.029(3)
C37 0.077(4) 0.031(3) 0.058(3) -0.005(3) -0.031(3) -0.015(3)
C38 0.052(3) 0.033(3) 0.045(3) -0.001(2) -0.013(2) -0.018(2)
C39 0.030(2) 0.028(2) 0.032(2) -0.0039(18) -0.0097(19) -0.0084(19)
C40 0.026(2) 0.032(2) 0.029(2) 0.0012(18) -0.0087(18) -0.0081(19)
C41 0.032(2) 0.032(3) 0.046(3) -0.007(2) -0.015(2) -0.007(2)
C42 0.045(3) 0.027(2) 0.043(3) -0.008(2) -0.010(2) -0.014(2)
C43 0.037(2) 0.028(2) 0.031(2) -0.0002(18) -0.0081(19) -0.017(2)
C44 0.038(2) 0.030(2) 0.034(2) -0.0053(19) -0.005(2) -0.017(2)
C45 0.033(2) 0.031(2) 0.038(2) -0.007(2) -0.006(2) -0.014(2)
C46 0.035(3) 0.040(3) 0.051(3) -0.012(2) -0.012(2) -0.014(2)
C47 0.031(2) 0.036(3) 0.065(3) -0.015(2) -0.023(2) -0.004(2)
C48 0.031(2) 0.035(3) 0.049(3) -0.011(2) -0.014(2) -0.004(2)
C49 0.038(3) 0.037(3) 0.055(3) -0.008(2) -0.025(2) -0.005(2)
C50 0.046(3) 0.035(3) 0.063(3) -0.001(2) -0.037(3) -0.007(2)
C51 0.039(3) 0.035(3) 0.057(3) -0.002(2) -0.019(2) -0.006(2)
C52 0.045(3) 0.022(2) 0.070(3) 0.003(2) -0.031(3) -0.007(2)
C53 0.054(3) 0.025(3) 0.090(4) 0.002(3) -0.045(3) -0.010(2)
C54 0.045(3) 0.026(3) 0.077(4) -0.004(2) -0.036(3) -0.008(2)
C55 0.036(3) 0.024(2) 0.058(3) -0.002(2) -0.023(2) -0.004(2)
C56 0.036(3) 0.026(2) 0.057(3) -0.009(2) -0.016(2) -0.010(2)
C57 0.038(3) 0.031(3) 0.041(3) -0.006(2) -0.012(2) -0.012(2)
C58 0.021(2) 0.033(2) 0.038(2) -0.0073(19) -0.0094(18) -0.0062(18)
C59 0.043(3) 0.032(2) 0.030(2) -0.0007(19) -0.010(2) -0.020(2)
C60 0.039(3) 0.036(3) 0.031(2) -0.011(2) -0.005(2) -0.016(2)
C61 0.038(3) 0.036(3) 0.040(3) 0.001(2) -0.009(2) -0.021(2)
C62 0.051(3) 0.025(2) 0.042(3) 0.000(2) -0.020(2) -0.015(2)
C63 0.040(3) 0.030(2) 0.029(2) -0.0029(19) -0.011(2) -0.007(2)
C64 0.043(3) 0.032(2) 0.030(2) 0.000(2) -0.006(2) -0.016(2)
C65 0.033(2) 0.029(2) 0.056(3) -0.007(2) -0.022(2) -0.004(2)
C66 0.038(3) 0.035(3) 0.043(3) -0.007(2) -0.015(2) -0.006(2)
C67 0.038(3) 0.037(3) 0.055(3) -0.006(2) -0.025(2) -0.002(2)
C68 0.044(3) 0.041(3) 0.065(3) 0.003(3) -0.031(3) -0.013(3)
C69 0.048(3) 0.052(3) 0.049(3) -0.015(3) -0.016(2) -0.018(3)
C70 0.033(3) 0.036(3) 0.059(3) -0.019(2) -0.018(2) -0.003(2)
C71 0.045(3) 0.027(3) 0.079(4) -0.005(3) -0.032(3) -0.008(2)
C72 0.048(3) 0.031(3) 0.063(3) 0.003(2) -0.029(3) -0.014(2)
C73 0.065(4) 0.019(2) 0.075(4) -0.002(2) -0.041(3) -0.008(2)
C74 0.053(3) 0.026(3) 0.086(4) 0.004(3) -0.036(3) -0.019(2)
C75 0.050(3) 0.040(3) 0.094(4) -0.002(3) -0.026(3) -0.017(3)
C76 0.047(3) 0.031(3) 0.101(5) -0.012(3) -0.029(3) -0.006(3)
N1 0.034(2) 0.0253(19) 0.034(2) -0.0039(15) -0.0130(16) -0.0091(16)
N2 0.0326(19) 0.0241(19) 0.0318(19) 0.0001(15) -0.0131(16) -0.0065(15)
N3 0.033(2) 0.029(2) 0.0326(19) -0.0029(15) -0.0111(16) -0.0108(16)
N4 0.036(2) 0.029(2) 0.034(2) -0.0114(16) -0.0114(16) -0.0103(16)
N5 0.037(2) 0.0221(19) 0.0333(19) 0.0013(15) -0.0127(16) -0.0111(16)
N6 0.031(2) 0.032(2) 0.040(2) -0.0086(17) -0.0120(17) -0.0106(16)
N7 0.069(3) 0.024(2) 0.106(4) 0.002(2) -0.066(3) -0.014(2)
N8 0.034(2) 0.025(2) 0.049(2) -0.0067(17) -0.0209(18) -0.0070(16)
O1 0.068(2) 0.0429(19) 0.0316(18) -0.0044(15) -0.0115(16) -0.0271(17)
O2 0.0347(16) 0.0315(17) 0.0343(16) -0.0032(13) -0.0131(14) -0.0087(13)
F1 0.0501(17) 0.0556(18) 0.0484(16) -0.0207(14) -0.0148(14) 0.0032(15)
F2 0.107(3) 0.053(2) 0.082(2) -0.0382(18) -0.051(2) 0.0269(19)
F3 0.135(3) 0.0248(16) 0.122(3) -0.0133(17) -0.086(3) -0.0095(18)
F4 0.094(3) 0.0469(18) 0.089(2) 0.0184(17) -0.049(2) -0.0432(18)
F5 0.0546(17) 0.0467(17) 0.0508(17) 0.0001(14) -0.0134(14) -0.0233(14)
F6 0.0299(14) 0.0650(18) 0.0393(14) -0.0032(13) -0.0096(11) -0.0176(13)
F7 0.0424(16) 0.095(2) 0.0330(14) 0.0090(15) -0.0021(12) -0.0353(16)
F8 0.0515(17) 0.076(2) 0.0393(15) 0.0155(14) -0.0220(13) -0.0268(15)
F9 0.0288(14) 0.082(2) 0.0429(15) 0.0023(15) -0.0115(12) -0.0118(14)
F10 0.0331(14) 0.0683(19) 0.0323(14) 0.0048(13) -0.0026(11) -0.0194(13)
F11 0.0548(17) 0.0652(19) 0.0406(16) 0.0023(14) -0.0164(14) -0.0307(15)
F12 0.080(2) 0.076(2) 0.068(2) 0.0267(17) -0.0355(18) -0.0569(19)
F13 0.122(3) 0.0396(17) 0.089(2) 0.0128(16) -0.062(2) -0.0475(19)
F14 0.117(3) 0.0344(17) 0.074(2) -0.0214(16) -0.029(2) -0.0128(18)
F15 0.0641(19) 0.0366(16) 0.0562(18) -0.0134(13) -0.0025(15) -0.0099(14)
F16 0.0496(16) 0.0494(17) 0.0417(15) -0.0164(13) 0.0024(13) -0.0274(14)
F17 0.0455(16) 0.0443(16) 0.0494(16) 0.0013(13) -0.0053(13) -0.0264(13)
F18 0.0577(17) 0.0297(14) 0.0623(18) -0.0012(13) -0.0221(14) -0.0199(13)
F19 0.0550(17) 0.0350(15) 0.0432(15) -0.0123(12) -0.0087(13) -0.0059(13)
F20 0.0505(16) 0.0368(15) 0.0374(14) -0.0053(12) 0.0028(12) -0.0168(13)
F21 0.0463(16) 0.0356(15) 0.0456(15) -0.0063(12) -0.0125(12) -0.0047(12)
F22 0.0494(18) 0.0455(18) 0.079(2) -0.0018(15) -0.0317(16) 0.0075(15)
F23 0.080(2) 0.062(2) 0.068(2) 0.0045(16) -0.0518(18) -0.0133(17)
F24 0.068(2) 0.074(2) 0.0549(18) -0.0268(17) -0.0156(16) -0.0236(17)
F25 0.0409(16) 0.0521(18) 0.078(2) -0.0316(16) -0.0164(15) -0.0026(14)
F26 0.072(2) 0.0364(16) 0.0640(19) -0.0017(14) -0.0238(17) -0.0211(15)
F27 0.082(2) 0.0304(15) 0.069(2) -0.0036(14) -0.0375(17) -0.0145(15)
F28 0.070(2) 0.0317(16) 0.093(2) 0.0045(15) -0.0380(18) -0.0282(15)
F29 0.060(2) 0.061(2) 0.139(3) -0.012(2) 0.004(2) -0.0348(18)
F30 0.0533(19) 0.0447(19) 0.137(3) -0.025(2) -0.007(2) -0.0098(16)
C82 0.080(9) 0.053(7) 0.065(8) 0.004(6) -0.004(6) -0.006(6)
C83 0.080(9) 0.038(7) 0.077(9) 0.011(6) 0.010(7) 0.022(6)
C84 0.089(9) 0.055(7) 0.070(8) 0.001(6) -0.019(7) -0.005(7)
C85 0.126(13) 0.025(6) 0.052(8) -0.001(6) -0.036(8) -0.020(8)
Cl1 0.0552(18) 0.0521(18) 0.0517(17) -0.0028(13) -0.0110(14) -0.0200(14)
Cl2 0.080(2) 0.067(2) 0.068(2) -0.0068(18) -0.0205(19) 0.0011(19)
Cl3 0.128(4) 0.053(2) 0.053(2) -0.0094(17) -0.002(2) -0.016(2)

loop_
_atom_type_symbol
_atom_type_description
_atom_type_scat_dispersion_real
_atom_type_scat_dispersion_imag
_atom_type_scat_source
C C 0.0041 0.0020 'International Tables Vol C Tables 4.2.6.8 and 6.1.1.4'
H H 0.0000 0.0000 'International Tables Vol C Tables 4.2.6.8 and 6.1.1.4'
F F 0.0215 0.0127 'International Tables Vol C Tables 4.2.6.8 and 6.1.1.4'
N N 0.0078 0.0041 'International Tables Vol C Tables 4.2.6.8 and 6.1.1.4'
O O 0.0135 0.0075 'International Tables Vol C Tables 4.2.6.8 and 6.1.1.4'
Cl Cl 0.1723 0.1934 'International Tables Vol C Tables 4.2.6.8 and 6.1.1.4'

loop_
_geom_angle_atom_site_label_1
_geom_angle_atom_site_label_2
_geom_angle_atom_site_label_3
_geom_angle
_geom_angle_site_symmetry_1
_geom_angle_site_symmetry_3
_geom_angle_publ_flag
O1 C1 C2 119.2(4) . . ?
O1 C1 C20 117.7(4) . . ?
C2 C1 C20 122.8(4) . . ?
N1 C2 C3 107.6(4) . . ?
N1 C2 C1 128.3(4) . . ?
C3 C2 C1 123.7(4) . . ?
C4 C3 C2 108.4(4) . . ?
C4 C3 H1 125.8 . . ?
C2 C3 H1 125.8 . . ?
C3 C4 C5 107.2(4) . . ?
C3 C4 H2 126.4 . . ?
C5 C4 H2 126.4 . . ?
N1 C5 C4 107.0(4) . . ?
N1 C5 C6 124.9(4) . . ?
C4 C5 C6 128.0(4) . . ?
C7 C6 C5 126.6(4) . . ?
C7 C6 C21 117.9(4) . . ?
C5 C6 C21 115.5(4) . . ?
N2 C7 C6 126.1(4) . . ?
N2 C7 C8 109.8(4) . . ?
C6 C7 C8 124.0(4) . . ?
C9 C8 C7 107.2(4) . . ?
C9 C8 H3 126.4 . . ?
C7 C8 H3 126.4 . . ?
C8 C9 C10 106.2(4) . . ?
C8 C9 H4 126.9 . . ?
C10 C9 H4 126.9 . . ?
N2 C10 C11 125.3(4) . . ?
N2 C10 C9 111.5(4) . . ?
C11 C10 C9 123.1(4) . . ?
C12 C11 C10 125.3(4) . . ?
C12 C11 C27 115.8(4) . . ?
C10 C11 C27 118.8(3) . . ?
N3 C12 C11 125.3(4) . . ?
N3 C12 C13 107.3(3) . . ?
C11 C12 C13 127.4(4) . . ?
C14 C13 C12 108.3(4) . . ?
C14 C13 H5 125.8 . . ?
C12 C13 H5 125.8 . . ?
C13 C14 C15 108.8(4) . . ?
C13 C14 H6 125.6 . . ?
C15 C14 H6 125.6 . . ?
C16 C15 N3 127.2(4) . . ?
C16 C15 C14 126.9(4) . . ?
N3 C15 C14 105.8(3) . . ?
C15 C16 C17 126.8(4) . . ?
C15 C16 C33 118.3(4) . . ?
C17 C16 C33 114.9(4) . . ?
N4 C17 C18 107.4(4) . . ?
N4 C17 C16 125.1(4) . . ?
C18 C17 C16 127.5(4) . . ?
C19 C18 C17 108.2(4) . . ?
C19 C18 H7 125.9 . . ?
C17 C18 H7 125.9 . . ?
C18 C19 C20 108.4(4) . . ?
C18 C19 H8 125.8 . . ?
C20 C19 H8 125.8 . . ?
N4 C20 C19 107.8(4) . . ?
N4 C20 C1 126.6(4) . . ?
C19 C20 C1 125.0(4) . . ?
C22 C21 C26 116.4(4) . . ?
C22 C21 C6 123.0(4) . . ?
C26 C21 C6 120.6(4) . . ?
F1 C22 C21 120.0(4) . . ?
F1 C22 C23 118.1(5) . . ?
C21 C22 C23 121.8(5) . . ?
F2 C23 C24 121.4(5) . . ?
F2 C23 C22 119.7(6) . . ?
C24 C23 C22 118.9(5) . . ?
C25 C24 F3 120.3(6) . . ?
C25 C24 C23 121.0(5) . . ?
F3 C24 C23 118.7(6) . . ?
F4 C25 C24 118.9(5) . . ?
F4 C25 C26 121.5(6) . . ?
C24 C25 C26 119.6(5) . . ?
F5 C26 C25 117.3(5) . . ?
F5 C26 C21 120.4(4) . . ?
C25 C26 C21 122.3(5) . . ?
C32 C27 C28 115.1(4) . . ?
C32 C27 C11 121.5(4) . . ?
C28 C27 C11 123.3(4) . . ?
F6 C28 C29 116.9(4) . . ?
F6 C28 C27 120.0(4) . . ?
C29 C28 C27 123.1(4) . . ?
F7 C29 C30 120.4(4) . . ?
F7 C29 C28 120.1(4) . . ?
C30 C29 C28 119.5(4) . . ?
F8 C30 C29 121.1(4) . . ?
F8 C30 C31 119.0(4) . . ?
C29 C30 C31 119.8(4) . . ?
F9 C31 C32 120.9(4) . . ?
F9 C31 C30 120.1(4) . . ?
C32 C31 C30 119.0(4) . . ?
F10 C32 C27 119.4(4) . . ?
F10 C32 C31 117.3(4) . . ?
C27 C32 C31 123.4(4) . . ?
C34 C33 C38 115.8(4) . . ?
C34 C33 C16 122.0(4) . . ?
C38 C33 C16 122.1(4) . . ?
F11 C34 C33 119.6(4) . . ?
F11 C34 C35 117.2(4) . . ?
C33 C34 C35 123.1(5) . . ?
F12 C35 C36 120.5(4) . . ?
F12 C35 C34 120.3(5) . . ?
C36 C35 C34 119.2(5) . . ?
F13 C36 C35 120.0(5) . . ?
F13 C36 C37 119.9(6) . . ?
C35 C36 C37 120.1(4) . . ?
F14 C37 C36 119.7(4) . . ?
F14 C37 C38 121.1(5) . . ?
C36 C37 C38 119.2(5) . . ?
F15 C38 C37 117.2(5) . . ?
F15 C38 C33 120.3(4) . . ?
C37 C38 C33 122.5(5) . . ?
O2 C39 C58 118.0(3) . . ?
O2 C39 C40 118.8(4) . . ?
C58 C39 C40 123.2(4) . . ?
N5 C40 C41 109.5(3) . . ?
N5 C40 C39 126.6(4) . . ?
C41 C40 C39 123.9(4) . . ?
C42 C41 C40 107.5(4) . . ?
C42 C41 H9 126.3 . . ?
C40 C41 H9 126.3 . . ?
C41 C42 C43 107.3(4) . . ?
C41 C42 H10 126.4 . . ?
C43 C42 H10 126.4 . . ?
N5 C43 C44 124.4(4) . . ?
N5 C43 C42 108.6(3) . . ?
C44 C43 C42 127.1(4) . . ?
C45 C44 C43 127.9(4) . . ?
C45 C44 C59 115.8(4) . . ?
C43 C44 C59 116.2(4) . . ?
C44 C45 N6 126.6(4) . . ?
C44 C45 C46 127.4(4) . . ?
N6 C45 C46 105.9(4) . . ?
C47 C46 C45 108.8(4) . . ?
C47 C46 H11 125.6 . . ?
C45 C46 H11 125.6 . . ?
C46 C47 C48 107.7(4) . . ?
C46 C47 H12 126.1 . . ?
C48 C47 H12 126.1 . . ?
N6 C48 C49 126.1(4) . . ?
N6 C48 C47 107.0(4) . . ?
C49 C48 C47 126.8(4) . . ?
C48 C49 C50 125.6(4) . . ?
C48 C49 C65 117.2(4) . . ?
C50 C49 C65 117.1(4) . . ?
N7 C50 C49 124.9(4) . . ?
N7 C50 C51 109.5(4) . . ?
C49 C50 C51 125.6(4) . . ?
C52 C51 C50 107.9(4) . . ?
C52 C51 H13 126.1 . . ?
C50 C51 H13 126.1 . . ?
C51 C52 C53 107.7(4) . . ?
C51 C52 H14 126.1 . . ?
C53 C52 H14 126.1 . . ?
C54 C53 N7 125.4(5) . . ?
C54 C53 C52 126.4(4) . . ?
N7 C53 C52 108.2(4) . . ?
C53 C54 C55 127.5(4) . . ?
C53 C54 C71 115.3(4) . . ?
C55 C54 C71 117.2(4) . . ?
N8 C55 C54 124.8(4) . . ?
N8 C55 C56 106.2(4) . . ?
C54 C55 C56 128.9(4) . . ?
C57 C56 C55 108.1(4) . . ?
C57 C56 H15 126.0 . . ?
C55 C56 H15 126.0 . . ?
C56 C57 C58 108.9(4) . . ?
C56 C57 H16 125.6 . . ?
C58 C57 H16 125.6 . . ?
N8 C58 C57 106.4(4) . . ?
N8 C58 C39 126.7(4) . . ?
C57 C58 C39 126.8(4) . . ?
C64 C59 C60 115.6(4) . . ?
C64 C59 C44 121.0(4) . . ?
C60 C59 C44 123.3(4) . . ?
F16 C60 C61 117.6(4) . . ?
F16 C60 C59 119.4(4) . . ?
C61 C60 C59 123.0(4) . . ?
F17 C61 C62 119.8(4) . . ?
F17 C61 C60 120.4(4) . . ?
C62 C61 C60 119.7(4) . . ?
F18 C62 C61 120.4(4) . . ?
F18 C62 C63 120.1(4) . . ?
C61 C62 C63 119.4(4) . . ?
F19 C63 C62 119.8(4) . . ?
F19 C63 C64 120.4(4) . . ?
C62 C63 C64 119.8(4) . . ?
F20 C64 C59 119.7(4) . . ?
F20 C64 C63 117.8(4) . . ?
C59 C64 C63 122.5(4) . . ?
C70 C65 C66 115.4(4) . . ?
C70 C65 C49 122.1(4) . . ?
C66 C65 C49 122.5(4) . . ?
F21 C66 C67 117.3(4) . . ?
F21 C66 C65 120.8(4) . . ?
C67 C66 C65 121.9(4) . . ?
F22 C67 C68 119.9(4) . . ?
F22 C67 C66 119.9(4) . . ?
C68 C67 C66 120.2(5) . . ?
F23 C68 C69 119.1(5) . . ?
F23 C68 C67 121.0(5) . . ?
C69 C68 C67 119.8(5) . . ?
F24 C69 C68 121.2(5) . . ?
F24 C69 C70 119.9(5) . . ?
C68 C69 C70 118.9(5) . . ?
F25 C70 C69 117.0(4) . . ?
F25 C70 C65 119.2(4) . . ?
C69 C70 C65 123.8(4) . . ?
C72 C71 C76 115.9(4) . . ?
C72 C71 C54 123.2(5) . . ?
C76 C71 C54 120.9(5) . . ?
F26 C72 C71 119.9(4) . . ?
F26 C72 C73 118.3(5) . . ?
C71 C72 C73 121.8(5) . . ?
F27 C73 C74 119.4(4) . . ?
F27 C73 C72 120.4(5) . . ?
C74 C73 C72 120.2(5) . . ?
F28 C74 C73 120.0(5) . . ?
F28 C74 C75 119.9(5) . . ?
C73 C74 C75 120.0(5) . . ?
F29 C75 C76 121.5(6) . . ?
F29 C75 C74 119.9(5) . . ?
C76 C75 C74 118.5(6) . . ?
F30 C76 C75 117.3(6) . . ?
F30 C76 C71 119.1(4) . . ?
C75 C76 C71 123.5(6) . . ?
C2 N1 C5 109.8(3) . . ?
C2 N1 H19 125.1 . . ?
C5 N1 H19 125.1 . . ?
C10 N2 C7 105.3(3) . . ?
C12 N3 C15 109.7(3) . . ?
C12 N3 H20 125.2 . . ?
C15 N3 H20 125.2 . . ?
C20 N4 C17 108.2(3) . . ?
C20 N4 H21 125.9 . . ?
C17 N4 H21 125.9 . . ?
C40 N5 C43 107.1(3) . . ?
C40 N5 H22 126.4 . . ?
C43 N5 H22 126.4 . . ?
C48 N6 C45 110.5(3) . . ?
C48 N6 H17 124.7 . . ?
C45 N6 H17 124.7 . . ?
C50 N7 C53 106.7(4) . . ?
C58 N8 C55 110.4(3) . . ?
C58 N8 H18 124.8 . . ?
C55 N8 H18 124.8 . . ?
C83 C82 C84 107.8(11) . . ?
C83 C82 H23 110.2 . . ?
C84 C82 H23 110.2 . . ?
C83 C82 H24 110.2 . . ?
C84 C82 H24 110.2 . . ?
H23 C82 H24 108.5 . . ?
C82 C83 H25 109.5 . . ?
C82 C83 H26 109.5 . . ?
H25 C83 H26 109.5 . . ?
C82 C83 H27 109.5 . . ?
H25 C83 H27 109.5 . . ?
H26 C83 H27 109.5 . . ?
C84 C84 C82 114.9(13) 2_576 . ?
C84 C84 H28 108.5 2_576 . ?
C82 C84 H28 108.5 . . ?
C84 C84 H29 108.5 2_576 . ?
C82 C84 H29 108.5 . . ?
H28 C84 H29 107.5 . . ?
Cl3 C85 Cl1 112.4(7) . . ?
Cl3 C85 Cl2 111.1(11) . . ?
Cl1 C85 Cl2 109.5(6) . . ?
Cl3 C85 H85 107.9 . . ?
Cl1 C85 H85 107.9 . . ?
Cl2 C85 H85 107.9 . . ?

loop_
_geom_bond_atom_site_label_1
_geom_bond_atom_site_label_2
_geom_bond_distance
_geom_bond_site_symmetry_2
_geom_bond_publ_flag
C1 O1 1.254(5) . ?
C1 C2 1.436(6) . ?
C1 C20 1.442(6) . ?
C2 N1 1.353(5) . ?
C2 C3 1.389(6) . ?
C3 C4 1.374(6) . ?
C3 H1 0.9500 . ?
C4 C5 1.404(6) . ?
C4 H2 0.9500 . ?
C5 N1 1.370(5) . ?
C5 C6 1.410(6) . ?
C6 C7 1.392(6) . ?
C6 C21 1.481(6) . ?
C7 N2 1.382(5) . ?
C7 C8 1.447(6) . ?
C8 C9 1.330(6) . ?
C8 H3 0.9500 . ?
C9 C10 1.454(5) . ?
C9 H4 0.9500 . ?
C10 N2 1.338(5) . ?
C10 C11 1.412(6) . ?
C11 C12 1.387(5) . ?
C11 C27 1.486(6) . ?
C12 N3 1.354(5) . ?
C12 C13 1.426(6) . ?
C13 C14 1.343(6) . ?
C13 H5 0.9500 . ?
C14 C15 1.423(6) . ?
C14 H6 0.9500 . ?
C15 C16 1.364(6) . ?
C15 N3 1.399(5) . ?
C16 C17 1.418(6) . ?
C16 C33 1.479(6) . ?
C17 N4 1.379(5) . ?
C17 C18 1.396(6) . ?
C18 C19 1.357(6) . ?
C18 H7 0.9500 . ?
C19 C20 1.389(6) . ?
C19 H8 0.9500 . ?
C20 N4 1.377(5) . ?
C21 C22 1.359(7) . ?
C21 C26 1.391(7) . ?
C22 F1 1.334(6) . ?
C22 C23 1.400(7) . ?
C23 F2 1.326(6) . ?
C23 C24 1.354(9) . ?
C24 C25 1.347(9) . ?
C24 F3 1.350(5) . ?
C25 F4 1.346(6) . ?
C25 C26 1.361(7) . ?
C26 F5 1.331(6) . ?
C27 C32 1.365(6) . ?
C27 C28 1.375(6) . ?
C28 F6 1.337(4) . ?
C28 C29 1.375(6) . ?
C29 F7 1.337(5) . ?
C29 C30 1.344(6) . ?
C30 F8 1.339(5) . ?
C30 C31 1.375(6) . ?
C31 F9 1.337(5) . ?
C31 C32 1.370(6) . ?
C32 F10 1.341(5) . ?
C33 C34 1.369(6) . ?
C33 C38 1.381(7) . ?
C34 F11 1.336(6) . ?
C34 C35 1.376(6) . ?
C35 F12 1.332(6) . ?
C35 C36 1.364(8) . ?
C36 F13 1.334(5) . ?
C36 C37 1.367(8) . ?
C37 F14 1.332(6) . ?
C37 C38 1.380(6) . ?
C38 F15 1.333(5) . ?
C39 O2 1.251(5) . ?
C39 C58 1.440(6) . ?
C39 C40 1.442(5) . ?
C40 N5 1.359(5) . ?
C40 C41 1.399(6) . ?
C41 C42 1.365(6) . ?
C41 H9 0.9500 . ?
C42 C43 1.408(6) . ?
C42 H10 0.9500 . ?
C43 N5 1.380(5) . ?
C43 C44 1.404(6) . ?
C44 C45 1.363(6) . ?
C44 C59 1.501(6) . ?
C45 N6 1.389(5) . ?
C45 C46 1.412(6) . ?
C46 C47 1.357(7) . ?
C46 H11 0.9500 . ?
C47 C48 1.428(6) . ?
C47 H12 0.9500 . ?
C48 N6 1.345(6) . ?
C48 C49 1.393(7) . ?
C49 C50 1.403(6) . ?
C49 C65 1.481(6) . ?
C50 N7 1.359(6) . ?
C50 C51 1.430(7) . ?
C51 C52 1.337(6) . ?
C51 H13 0.9500 . ?
C52 C53 1.433(7) . ?
C52 H14 0.9500 . ?
C53 C54 1.377(6) . ?
C53 N7 1.400(6) . ?
C54 C55 1.397(6) . ?
C54 C71 1.496(6) . ?
C55 N8 1.369(5) . ?
C55 C56 1.397(6) . ?
C56 C57 1.363(6) . ?
C56 H15 0.9500 . ?
C57 C58 1.386(6) . ?
C57 H16 0.9500 . ?
C58 N8 1.364(5) . ?
C59 C64 1.373(6) . ?
C59 C60 1.377(6) . ?
C60 F16 1.339(5) . ?
C60 C61 1.363(6) . ?
C61 F17 1.339(5) . ?
C61 C62 1.362(6) . ?
C62 F18 1.340(5) . ?
C62 C63 1.363(6) . ?
C63 F19 1.345(5) . ?
C63 C64 1.374(6) . ?
C64 F20 1.339(5) . ?
C65 C70 1.377(6) . ?
C65 C66 1.380(6) . ?
C66 F21 1.325(5) . ?
C66 C67 1.371(6) . ?
C67 F22 1.329(5) . ?
C67 C68 1.367(7) . ?
C68 F23 1.333(5) . ?
C68 C69 1.356(7) . ?
C69 F24 1.338(5) . ?
C69 C70 1.367(7) . ?
C70 F25 1.343(5) . ?
C71 C72 1.370(7) . ?
C71 C76 1.378(8) . ?
C72 F26 1.333(6) . ?
C72 C73 1.379(6) . ?
C73 F27 1.336(6) . ?
C73 C74 1.354(8) . ?
C74 F28 1.339(5) . ?
C74 C75 1.372(8) . ?
C75 F29 1.331(7) . ?
C75 C76 1.367(7) . ?
C76 F30 1.347(6) . ?
N1 H19 0.8800 . ?
N3 H20 0.8800 . ?
N4 H21 0.8800 . ?
N5 H22 0.8800 . ?
N6 H17 0.8800 . ?
N8 H18 0.8800 . ?
C82 C83 1.457(14) . ?
C82 C84 1.528(17) . ?
C82 H23 0.9900 . ?
C82 H24 0.9900 . ?
C83 H25 0.9800 . ?
C83 H26 0.9800 . ?
C83 H27 0.9800 . ?
C84 C84 1.49(2) 2_576 ?
C84 H28 0.9900 . ?
C84 H29 0.9900 . ?
C85 Cl3 1.722(13) . ?
C85 Cl1 1.739(15) . ?
C85 Cl2 1.773(15) . ?
C85 H85 1.0000 . ?

loop_
_geom_torsion_atom_site_label_1
_geom_torsion_atom_site_label_2
_geom_torsion_atom_site_label_3
_geom_torsion_atom_site_label_4
_geom_torsion
_geom_torsion_site_symmetry_1
_geom_torsion_site_symmetry_2
_geom_torsion_site_symmetry_3
_geom_torsion_site_symmetry_4
_geom_torsion_publ_flag
O1 C1 C2 N1 -175.2(4) . . . . ?
C20 C1 C2 N1 11.5(7) . . . . ?
O1 C1 C2 C3 14.0(7) . . . . ?
C20 C1 C2 C3 -159.3(4) . . . . ?
N1 C2 C3 C4 0.4(5) . . . . ?
C1 C2 C3 C4 172.9(4) . . . . ?
C2 C3 C4 C5 1.0(5) . . . . ?
C3 C4 C5 N1 -2.0(5) . . . . ?
C3 C4 C5 C6 174.7(4) . . . . ?
N1 C5 C6 C7 -6.7(7) . . . . ?
C4 C5 C6 C7 177.2(4) . . . . ?
N1 C5 C6 C21 170.3(4) . . . . ?
C4 C5 C6 C21 -5.8(7) . . . . ?
C5 C6 C7 N2 -5.2(7) . . . . ?
C21 C6 C7 N2 177.8(4) . . . . ?
C5 C6 C7 C8 170.2(4) . . . . ?
C21 C6 C7 C8 -6.8(6) . . . . ?
N2 C7 C8 C9 1.1(5) . . . . ?
C6 C7 C8 C9 -175.0(4) . . . . ?
C7 C8 C9 C10 -1.0(5) . . . . ?
C8 C9 C10 N2 0.7(5) . . . . ?
C8 C9 C10 C11 -179.9(4) . . . . ?
N2 C10 C11 C12 -0.7(7) . . . . ?
C9 C10 C11 C12 -180.0(4) . . . . ?
N2 C10 C11 C27 175.9(4) . . . . ?
C9 C10 C11 C27 -3.4(6) . . . . ?
C10 C11 C12 N3 -1.1(7) . . . . ?
C27 C11 C12 N3 -177.7(4) . . . . ?
C10 C11 C12 C13 179.9(4) . . . . ?
C27 C11 C12 C13 3.3(6) . . . . ?
N3 C12 C13 C14 -0.1(5) . . . . ?
C11 C12 C13 C14 179.1(4) . . . . ?
C12 C13 C14 C15 1.3(5) . . . . ?
C13 C14 C15 C16 176.0(5) . . . . ?
C13 C14 C15 N3 -1.9(5) . . . . ?
N3 C15 C16 C17 7.7(8) . . . . ?
C14 C15 C16 C17 -169.8(4) . . . . ?
N3 C15 C16 C33 -171.8(4) . . . . ?
C14 C15 C16 C33 10.6(7) . . . . ?
C15 C16 C17 N4 13.7(8) . . . . ?
C33 C16 C17 N4 -166.7(4) . . . . ?
C15 C16 C17 C18 -166.3(5) . . . . ?
C33 C16 C17 C18 13.3(7) . . . . ?
N4 C17 C18 C19 1.3(5) . . . . ?
C16 C17 C18 C19 -178.7(4) . . . . ?
C17 C18 C19 C20 -0.6(5) . . . . ?
C18 C19 C20 N4 -0.4(5) . . . . ?
C18 C19 C20 C1 -171.6(4) . . . . ?
O1 C1 C20 N4 166.0(4) . . . . ?
C2 C1 C20 N4 -20.6(7) . . . . ?
O1 C1 C20 C19 -24.5(7) . . . . ?
C2 C1 C20 C19 148.9(4) . . . . ?
C7 C6 C21 C22 -62.0(6) . . . . ?
C5 C6 C21 C22 120.7(5) . . . . ?
C7 C6 C21 C26 118.2(5) . . . . ?
C5 C6 C21 C26 -59.1(6) . . . . ?
C26 C21 C22 F1 179.8(4) . . . . ?
C6 C21 C22 F1 0.0(7) . . . . ?
C26 C21 C22 C23 0.6(7) . . . . ?
C6 C21 C22 C23 -179.1(4) . . . . ?
F1 C22 C23 F2 0.7(7) . . . . ?
C21 C22 C23 F2 179.9(4) . . . . ?
F1 C22 C23 C24 -178.7(4) . . . . ?
C21 C22 C23 C24 0.5(8) . . . . ?
F2 C23 C24 C25 -180.0(5) . . . . ?
C22 C23 C24 C25 -0.6(8) . . . . ?
F2 C23 C24 F3 2.3(8) . . . . ?
C22 C23 C24 F3 -178.4(4) . . . . ?
F3 C24 C25 F4 -1.6(7) . . . . ?
C23 C24 C25 F4 -179.4(5) . . . . ?
F3 C24 C25 C26 177.3(4) . . . . ?
C23 C24 C25 C26 -0.5(8) . . . . ?
F4 C25 C26 F5 1.8(7) . . . . ?
C24 C25 C26 F5 -177.0(4) . . . . ?
F4 C25 C26 C21 -179.4(4) . . . . ?
C24 C25 C26 C21 1.7(7) . . . . ?
C22 C21 C26 F5 176.9(4) . . . . ?
C6 C21 C26 F5 -3.3(6) . . . . ?
C22 C21 C26 C25 -1.8(7) . . . . ?
C6 C21 C26 C25 178.0(4) . . . . ?
C12 C11 C27 C32 104.8(5) . . . . ?
C10 C11 C27 C32 -72.1(6) . . . . ?
C12 C11 C27 C28 -74.4(5) . . . . ?
C10 C11 C27 C28 108.8(5) . . . . ?
C32 C27 C28 F6 179.9(4) . . . . ?
C11 C27 C28 F6 -0.9(6) . . . . ?
C32 C27 C28 C29 0.5(6) . . . . ?
C11 C27 C28 C29 179.7(4) . . . . ?
F6 C28 C29 F7 -0.2(6) . . . . ?
C27 C28 C29 F7 179.2(4) . . . . ?
F6 C28 C29 C30 179.9(4) . . . . ?
C27 C28 C29 C30 -0.7(7) . . . . ?
F7 C29 C30 F8 -1.4(7) . . . . ?
C28 C29 C30 F8 178.4(4) . . . . ?
F7 C29 C30 C31 -179.1(4) . . . . ?
C28 C29 C30 C31 0.7(7) . . . . ?
F8 C30 C31 F9 3.0(7) . . . . ?
C29 C30 C31 F9 -179.2(4) . . . . ?
F8 C30 C31 C32 -178.4(4) . . . . ?
C29 C30 C31 C32 -0.6(7) . . . . ?
C28 C27 C32 F10 179.7(4) . . . . ?
C11 C27 C32 F10 0.4(6) . . . . ?
C28 C27 C32 C31 -0.4(6) . . . . ?
C11 C27 C32 C31 -179.6(4) . . . . ?
F9 C31 C32 F10 -1.0(6) . . . . ?
C30 C31 C32 F10 -179.6(4) . . . . ?
F9 C31 C32 C27 179.1(4) . . . . ?
C30 C31 C32 C27 0.5(7) . . . . ?
C15 C16 C33 C34 61.6(6) . . . . ?
C17 C16 C33 C34 -118.1(5) . . . . ?
C15 C16 C33 C38 -121.9(5) . . . . ?
C17 C16 C33 C38 58.4(6) . . . . ?
C38 C33 C34 F11 -179.5(4) . . . . ?
C16 C33 C34 F11 -2.8(7) . . . . ?
C38 C33 C34 C35 0.2(7) . . . . ?
C16 C33 C34 C35 177.0(4) . . . . ?
F11 C34 C35 F12 -0.3(7) . . . . ?
C33 C34 C35 F12 179.9(4) . . . . ?
F11 C34 C35 C36 178.0(4) . . . . ?
C33 C34 C35 C36 -1.7(7) . . . . ?
F12 C35 C36 F13 -1.9(7) . . . . ?
C34 C35 C36 F13 179.7(4) . . . . ?
F12 C35 C36 C37 -179.5(5) . . . . ?
C34 C35 C36 C37 2.2(8) . . . . ?
F13 C36 C37 F14 0.6(8) . . . . ?
C35 C36 C37 F14 178.1(5) . . . . ?
F13 C36 C37 C38 -178.7(5) . . . . ?
C35 C36 C37 C38 -1.1(8) . . . . ?
F14 C37 C38 F15 -0.6(7) . . . . ?
C36 C37 C38 F15 178.7(4) . . . . ?
F14 C37 C38 C33 -179.7(4) . . . . ?
C36 C37 C38 C33 -0.4(8) . . . . ?
C34 C33 C38 F15 -178.2(4) . . . . ?
C16 C33 C38 F15 5.1(7) . . . . ?
C34 C33 C38 C37 0.8(7) . . . . ?
C16 C33 C38 C37 -175.9(4) . . . . ?
O2 C39 C40 N5 178.8(4) . . . . ?
C58 C39 C40 N5 -0.5(7) . . . . ?
O2 C39 C40 C41 -2.5(6) . . . . ?
C58 C39 C40 C41 178.2(4) . . . . ?
N5 C40 C41 C42 0.6(5) . . . . ?
C39 C40 C41 C42 -178.2(4) . . . . ?
C40 C41 C42 C43 -0.7(5) . . . . ?
C41 C42 C43 N5 0.5(5) . . . . ?
C41 C42 C43 C44 -178.8(4) . . . . ?
N5 C43 C44 C45 7.3(7) . . . . ?
C42 C43 C44 C45 -173.6(4) . . . . ?
N5 C43 C44 C59 -178.0(4) . . . . ?
C42 C43 C44 C59 1.2(7) . . . . ?
C43 C44 C45 N6 7.0(8) . . . . ?
C59 C44 C45 N6 -167.8(4) . . . . ?
C43 C44 C45 C46 -176.5(5) . . . . ?
C59 C44 C45 C46 8.7(7) . . . . ?
C44 C45 C46 C47 -176.0(5) . . . . ?
N6 C45 C46 C47 1.1(5) . . . . ?
C45 C46 C47 C48 1.3(5) . . . . ?
C46 C47 C48 N6 -3.2(5) . . . . ?
C46 C47 C48 C49 174.2(5) . . . . ?
N6 C48 C49 C50 -7.8(8) . . . . ?
C47 C48 C49 C50 175.3(5) . . . . ?
N6 C48 C49 C65 168.7(4) . . . . ?
C47 C48 C49 C65 -8.2(7) . . . . ?
C48 C49 C50 N7 -6.3(9) . . . . ?
C65 C49 C50 N7 177.2(5) . . . . ?
C48 C49 C50 C51 176.1(5) . . . . ?
C65 C49 C50 C51 -0.4(8) . . . . ?
N7 C50 C51 C52 -1.4(6) . . . . ?
C49 C50 C51 C52 176.5(5) . . . . ?
C50 C51 C52 C53 0.5(6) . . . . ?
C51 C52 C53 C54 -178.6(6) . . . . ?
C51 C52 C53 N7 0.5(6) . . . . ?
N7 C53 C54 C55 6.7(10) . . . . ?
C52 C53 C54 C55 -174.3(5) . . . . ?
N7 C53 C54 C71 -176.5(5) . . . . ?
C52 C53 C54 C71 2.5(9) . . . . ?
C53 C54 C55 N8 12.9(9) . . . . ?
C71 C54 C55 N8 -163.8(5) . . . . ?
C53 C54 C55 C56 -171.5(6) . . . . ?
C71 C54 C55 C56 11.8(8) . . . . ?
N8 C55 C56 C57 -0.4(5) . . . . ?
C54 C55 C56 C57 -176.6(5) . . . . ?
C55 C56 C57 C58 0.6(5) . . . . ?
C56 C57 C58 N8 -0.7(5) . . . . ?
C56 C57 C58 C39 175.6(4) . . . . ?
O2 C39 C58 N8 161.4(4) . . . . ?
C40 C39 C58 N8 -19.3(7) . . . . ?
O2 C39 C58 C57 -14.1(7) . . . . ?
C40 C39 C58 C57 165.2(4) . . . . ?
C45 C44 C59 C64 91.6(5) . . . . ?
C43 C44 C59 C64 -83.8(5) . . . . ?
C45 C44 C59 C60 -88.2(5) . . . . ?
C43 C44 C59 C60 96.3(5) . . . . ?
C64 C59 C60 F16 -177.8(4) . . . . ?
C44 C59 C60 F16 2.1(7) . . . . ?
C64 C59 C60 C61 0.7(7) . . . . ?
C44 C59 C60 C61 -179.4(4) . . . . ?
F16 C60 C61 F17 -4.1(6) . . . . ?
C59 C60 C61 F17 177.4(4) . . . . ?
F16 C60 C61 C62 176.7(4) . . . . ?
C59 C60 C61 C62 -1.8(7) . . . . ?
F17 C61 C62 F18 0.1(6) . . . . ?
C60 C61 C62 F18 179.4(4) . . . . ?
F17 C61 C62 C63 -178.1(4) . . . . ?
C60 C61 C62 C63 1.2(7) . . . . ?
F18 C62 C63 F19 1.3(6) . . . . ?
C61 C62 C63 F19 179.6(4) . . . . ?
F18 C62 C63 C64 -177.7(4) . . . . ?
C61 C62 C63 C64 0.5(7) . . . . ?
C60 C59 C64 F20 -178.1(4) . . . . ?
C44 C59 C64 F20 2.0(6) . . . . ?
C60 C59 C64 C63 1.0(7) . . . . ?
C44 C59 C64 C63 -178.9(4) . . . . ?
F19 C63 C64 F20 -1.6(6) . . . . ?
C62 C63 C64 F20 177.5(4) . . . . ?
F19 C63 C64 C59 179.3(4) . . . . ?
C62 C63 C64 C59 -1.6(7) . . . . ?
C48 C49 C65 C70 -64.3(6) . . . . ?
C50 C49 C65 C70 112.5(5) . . . . ?
C48 C49 C65 C66 115.8(5) . . . . ?
C50 C49 C65 C66 -67.4(6) . . . . ?
C70 C65 C66 F21 -178.0(4) . . . . ?
C49 C65 C66 F21 1.9(7) . . . . ?
C70 C65 C66 C67 1.8(7) . . . . ?
C49 C65 C66 C67 -178.2(4) . . . . ?
F21 C66 C67 F22 -1.5(7) . . . . ?
C65 C66 C67 F22 178.6(4) . . . . ?
F21 C66 C67 C68 178.3(4) . . . . ?
C65 C66 C67 C68 -1.6(7) . . . . ?
F22 C67 C68 F23 1.4(7) . . . . ?
C66 C67 C68 F23 -178.4(4) . . . . ?
F22 C67 C68 C69 179.3(4) . . . . ?
C66 C67 C68 C69 -0.5(8) . . . . ?
F23 C68 C69 F24 -1.9(7) . . . . ?
C67 C68 C69 F24 -179.8(4) . . . . ?
F23 C68 C69 C70 -179.8(4) . . . . ?
C67 C68 C69 C70 2.2(7) . . . . ?
F24 C69 C70 F25 2.0(7) . . . . ?
C68 C69 C70 F25 -180.0(4) . . . . ?
F24 C69 C70 C65 -179.9(4) . . . . ?
C68 C69 C70 C65 -2.0(8) . . . . ?
C66 C65 C70 F25 177.9(4) . . . . ?
C49 C65 C70 F25 -2.0(7) . . . . ?
C66 C65 C70 C69 -0.1(7) . . . . ?
C49 C65 C70 C69 -180.0(4) . . . . ?
C53 C54 C71 C72 100.3(6) . . . . ?
C55 C54 C71 C72 -82.6(6) . . . . ?
C53 C54 C71 C76 -79.5(6) . . . . ?
C55 C54 C71 C76 97.6(6) . . . . ?
C76 C71 C72 F26 -179.0(4) . . . . ?
C54 C71 C72 F26 1.3(7) . . . . ?
C76 C71 C72 C73 1.5(7) . . . . ?
C54 C71 C72 C73 -178.3(4) . . . . ?
F26 C72 C73 F27 0.9(7) . . . . ?
C71 C72 C73 F27 -179.5(4) . . . . ?
F26 C72 C73 C74 -179.1(4) . . . . ?
C71 C72 C73 C74 0.4(7) . . . . ?
F27 C73 C74 F28 -1.6(7) . . . . ?
C72 C73 C74 F28 178.4(4) . . . . ?
F27 C73 C74 C75 178.8(4) . . . . ?
C72 C73 C74 C75 -1.1(8) . . . . ?
F28 C74 C75 F29 3.1(8) . . . . ?
C73 C74 C75 F29 -177.4(5) . . . . ?
F28 C74 C75 C76 -179.7(5) . . . . ?
C73 C74 C75 C76 -0.2(8) . . . . ?
F29 C75 C76 F30 -2.4(8) . . . . ?
C74 C75 C76 F30 -179.6(5) . . . . ?
F29 C75 C76 C71 179.4(5) . . . . ?
C74 C75 C76 C71 2.2(9) . . . . ?
C72 C71 C76 F30 179.0(4) . . . . ?
C54 C71 C76 F30 -1.2(7) . . . . ?
C72 C71 C76 C75 -2.8(8) . . . . ?
C54 C71 C76 C75 176.9(5) . . . . ?
C3 C2 N1 C5 -1.7(5) . . . . ?
C1 C2 N1 C5 -173.7(4) . . . . ?
C4 C5 N1 C2 2.3(5) . . . . ?
C6 C5 N1 C2 -174.5(4) . . . . ?
C11 C10 N2 C7 -179.4(4) . . . . ?
C9 C10 N2 C7 0.0(5) . . . . ?
C6 C7 N2 C10 175.3(4) . . . . ?
C8 C7 N2 C10 -0.6(5) . . . . ?
C11 C12 N3 C15 179.7(4) . . . . ?
C13 C12 N3 C15 -1.2(5) . . . . ?
C16 C15 N3 C12 -176.1(4) . . . . ?
C14 C15 N3 C12 1.9(5) . . . . ?
C19 C20 N4 C17 1.2(5) . . . . ?
C1 C20 N4 C17 172.2(4) . . . . ?
C18 C17 N4 C20 -1.5(5) . . . . ?
C16 C17 N4 C20 178.5(4) . . . . ?
C41 C40 N5 C43 -0.3(5) . . . . ?
C39 C40 N5 C43 178.5(4) . . . . ?
C44 C43 N5 C40 179.2(4) . . . . ?
C42 C43 N5 C40 -0.1(5) . . . . ?
C49 C48 N6 C45 -173.5(4) . . . . ?
C47 C48 N6 C45 4.0(5) . . . . ?
C44 C45 N6 C48 173.9(4) . . . . ?
C46 C45 N6 C48 -3.2(5) . . . . ?
C49 C50 N7 C53 -176.3(5) . . . . ?
C51 C50 N7 C53 1.7(6) . . . . ?
C54 C53 N7 C50 177.8(6) . . . . ?
C52 C53 N7 C50 -1.4(6) . . . . ?
C57 C58 N8 C55 0.4(5) . . . . ?
C39 C58 N8 C55 -175.8(4) . . . . ?
C54 C55 N8 C58 176.4(4) . . . . ?
C56 C55 N8 C58 -0.1(5) . . . . ?
C83 C82 C84 C84 -176.5(14) . . . 2_576 ?
